data_7712377
loop_
_publ_author_name
'Gonz\'alez Alf\'erez, Macarena'
'Moreno, Juan J.'
'Maya, Celia'
'Campos, Jes\'us'

_publ_section_title
;
 Polarized Au(I)/Rh(I) Bimetallic Pairs Cooperatively Trigger Ligand
 non-Innocence and Bond Activation
;
_journal_name_full 'Dalton Transactions'
_journal_paper_doi 10.1039/D3DT00410D
_journal_year 2023
_chemical_formula_moiety '2(C39 H52 Au P3 Rh), 2(C2 F6 N O4 S2)'
_chemical_formula_sum 'C82 H104 Au2 F12 N2 O8 P6 Rh2 S4'
_chemical_formula_weight 2387.48
_space_group_crystal_system monoclinic
_space_group_IT_number 14
_space_group_name_Hall '-P 2yn'
_space_group_name_H-M_alt 'P 1 21/n 1'
_atom_sites_solution_hydrogens geom
_atom_sites_solution_primary iterative
_audit_creation_date 2022-11-18
_audit_creation_method
;
Olex2 1.3
(compiled 2020.11.12 svn.r5f609507 for OlexSys, GUI svn.r6408)
;
_audit_update_record
;
2023-02-21 deposited with the CCDC.	2023-02-22 downloaded from the CCDC.
;
_cell_angle_alpha 90
_cell_angle_beta 93.4312(17)
_cell_angle_gamma 90
_cell_formula_units_Z 4
_cell_length_a 25.8321(8)
_cell_length_b 8.9867(3)
_cell_length_c 40.1396(18)
_cell_measurement_reflns_used 9912
_cell_measurement_temperature 193.0
_cell_measurement_theta_max 25.68
_cell_measurement_theta_min 2.40
_cell_volume 9301.5(6)
_computing_cell_refinement 'SAINT V8.40B (?, 2016)'
_computing_data_collection 'Bruker APEX3'
_computing_data_reduction 'SAINT V8.40B (?, 2016)'
_computing_molecular_graphics 'Olex2 1.3 (Dolomanov et al., 2009)'
_computing_publication_material 'Olex2 1.3 (Dolomanov et al., 2009)'
_computing_structure_refinement 'SHELXL 2018/3 (Sheldrick, 2015)'
_computing_structure_solution 'olex2.solve 1.3 (Bourhis et al., 2015)'
_diffrn_ambient_temperature 193.0
_diffrn_measured_fraction_theta_full 0.976
_diffrn_measured_fraction_theta_max 0.971
_diffrn_measurement_device_type 'Bruker APEX-II CCD'
_diffrn_measurement_method '\f and \w scans'
_diffrn_radiation_type MoK\a
_diffrn_radiation_wavelength 0.71073
_diffrn_reflns_av_R_equivalents 0.0651
_diffrn_reflns_av_unetI/netI 0.0857
_diffrn_reflns_Laue_measured_fraction_full 0.976
_diffrn_reflns_Laue_measured_fraction_max 0.971
_diffrn_reflns_limit_h_max 31
_diffrn_reflns_limit_h_min -31
_diffrn_reflns_limit_k_max 10
_diffrn_reflns_limit_k_min -10
_diffrn_reflns_limit_l_max 48
_diffrn_reflns_limit_l_min -48
_diffrn_reflns_number 49516
_diffrn_reflns_point_group_measured_fraction_full 0.976
_diffrn_reflns_point_group_measured_fraction_max 0.971
_diffrn_reflns_theta_full 25.242
_diffrn_reflns_theta_max 25.696
_diffrn_reflns_theta_min 2.033
_diffrn_source_current 1.4
_diffrn_source_power 0.07
_diffrn_source_voltage 50.0
_diffrn_standards_number 0
_exptl_absorpt_coefficient_mu 3.763
_exptl_absorpt_correction_T_max 0.7453
_exptl_absorpt_correction_T_min 0.4891
_exptl_absorpt_correction_type multi-scan
_exptl_absorpt_process_details
;
SADABS-2016/2 (Bruker,2016/2) was used for absorption correction.
wR2(int) was 0.1015 before and 0.0564 after correction.
The Ratio of minimum to maximum transmission is 0.6562.
The \l/2 correction factor is Not present.
;
_exptl_crystal_colour orange
_exptl_crystal_colour_primary orange
_exptl_crystal_density_diffrn 1.705
_exptl_crystal_description needle
_exptl_crystal_F_000 4736
_exptl_crystal_size_max 0.34
_exptl_crystal_size_mid 0.07
_exptl_crystal_size_min 0.04
_refine_diff_density_max 1.420
_refine_diff_density_min -1.591
_refine_diff_density_rms 0.173
_refine_ls_extinction_method none
_refine_ls_goodness_of_fit_ref 1.089
_refine_ls_hydrogen_treatment constr
_refine_ls_matrix_type full
_refine_ls_number_parameters 1100
_refine_ls_number_reflns 17159
_refine_ls_number_restraints 3
_refine_ls_restrained_S_all 1.089
_refine_ls_R_factor_all 0.0959
_refine_ls_R_factor_gt 0.0656
_refine_ls_shift/su_max 0.003
_refine_ls_shift/su_mean 0.000
_refine_ls_structure_factor_coef Fsqd
_refine_ls_weighting_details 'w=1/[\s^2^(Fo^2^)+94.4029P] where P=(Fo^2^+2Fc^2^)/3'
_refine_ls_weighting_scheme calc
_refine_ls_wR_factor_gt 0.1031
_refine_ls_wR_factor_ref 0.1109
_reflns_Friedel_coverage 0.000
_reflns_number_gt 12482
_reflns_number_total 17159
_reflns_threshold_expression 'I > 2\s(I)'
_cod_data_source_file d3dt00410d3.cif
_cod_data_source_block 7aMe
_cod_database_code 7712377
_shelx_shelxl_version_number 2018/3
_shelx_space_group_comment
;
The symmetry employed for this shelxl refinement is uniquely defined
by the following loop, which should always be used as a source of
symmetry information in preference to the above space-group names.
They are only intended as comments.
;
_olex2_refinement_description
;
1. Fixed Uiso
 At 1.2 times of:
  All C(H) groups
 At 1.5 times of:
  All C(H,H,H) groups
2. Rigid bond restraints
 C40, C41, C42
 with sigma for 1-2 distances of 0.01 and sigma for 1-3 distances of 0.01
3. Others
 Sof(F10A)=Sof(F11A)=Sof(F12A)=1-FVAR(1)
 Sof(F10)=Sof(F11)=Sof(F12)=FVAR(1)
4.a Aromatic/amide H refined with riding coordinates:
 C1(H1), C2(H2), C3(H3), C6(H6), C7(H7), C8(H8), C9(H9), C20(H20), C21(H21),
 C22(H22), C26(H26), C27(H27), C28(H28), C34(H34), C35(H35), C36(H36), C41(H41),
  C40(H40), C44(H44), C48(H48), C47(H47), C46(H46), C45(H45), C59(H59),
 C60(H60), C61(H61), C73(H73), C74(H74), C75(H75), C68(H68), C70(H70), C69(H69)
4.b Idealised Me refined as rotating group:
 C11(H11A,H11B,H11C), C12(H12A,H12B,H12C), C13(H13A,H13B,H13C), C14(H14A,H14B,
 H14C), C16(H16A,H16B,H16C), C17(H17A,H17B,H17C), C30(H30A,H30B,H30C), C31(H31A,
 H31B,H31C), C38(H38A,H38B,H38C), C39(H39A,H39B,H39C), C49(H49A,H49B,H49C),
 C50(H50A,H50B,H50C), C51(H51A,H51B,H51C), C52(H52A,H52B,H52C), C53(H53A,H53B,
 H53C), C55(H55A,H55B,H55C), C77(H77A,H77B,H77C), C78(H78A,H78B,H78C), C65(H65A,
 H65B,H65C), C66(H66A,H66B,H66C), C63(H63A,H63B,H63C), C15(H15A,H15B,H15C),
 C10(H10A,H10B,H10C), C56(H56A,H56B,H56C)
;
_olex2_submission_special_instructions 'No special instructions were received'

loop_
_space_group_symop_operation_xyz
'x, y, z'
'-x+1/2, y+1/2, -z+1/2'
'-x, -y, -z'
'x-1/2, -y-1/2, z-1/2'

loop_
_atom_site_label
_atom_site_type_symbol
_atom_site_fract_x
_atom_site_fract_y
_atom_site_fract_z
_atom_site_U_iso_or_equiv
_atom_site_adp_type
_atom_site_occupancy
_atom_site_site_symmetry_order
_atom_site_calc_flag
_atom_site_refinement_flags_posn
_atom_site_refinement_flags_adp
_atom_site_refinement_flags_occupancy
_atom_site_disorder_assembly
_atom_site_disorder_group
Au1 Au 0.39582(2) 0.38016(4) 0.63045(2) 0.02171(9) Uani 1 1 d . . . . .
Rh1 Rh 0.39237(3) 0.56143(8) 0.58136(2) 0.01970(17) Uani 1 1 d . . . . .
P1 P 0.31762(9) 0.4436(3) 0.56573(7) 0.0263(6) Uani 1 1 d . . . . .
P2 P 0.44763(9) 0.4000(3) 0.55959(6) 0.0229(5) Uani 1 1 d . . . . .
P3 P 0.39405(9) 0.1927(3) 0.66751(6) 0.0231(5) Uani 1 1 d . . . . .
C5 C 0.4328(3) 0.7922(9) 0.5667(2) 0.024(2) Uani 1 1 d . . . . .
C1 C 0.4471(4) 0.7402(10) 0.5998(2) 0.029(2) Uani 1 1 d . . . . .
H1 H 0.480587 0.708438 0.607990 0.034 Uiso 1 1 calc R U . . .
C2 C 0.4013(4) 0.7455(11) 0.6181(3) 0.036(3) Uani 1 1 d . . . . .
H2 H 0.399963 0.729657 0.641387 0.044 Uiso 1 1 calc R U . . .
C3 C 0.3586(4) 0.7780(10) 0.5960(3) 0.035(3) Uani 1 1 d . . . . .
H3 H 0.323186 0.775147 0.601174 0.042 Uiso 1 1 calc R U . . .
C4 C 0.3775(3) 0.8163(10) 0.5643(2) 0.025(2) Uani 1 1 d . . . . .
C6 C 0.3534(4) 0.8716(10) 0.5346(3) 0.033(2) Uani 1 1 d . . . . .
H6 H 0.317015 0.887426 0.532666 0.039 Uiso 1 1 calc R U . . .
C7 C 0.3832(5) 0.9027(11) 0.5083(3) 0.045(3) Uani 1 1 d . . . . .
H7 H 0.367197 0.941355 0.488180 0.054 Uiso 1 1 calc R U . . .
C8 C 0.4375(5) 0.8782(11) 0.5105(3) 0.041(3) Uani 1 1 d . . . . .
H8 H 0.457292 0.900181 0.491897 0.049 Uiso 1 1 calc R U . . .
C9 C 0.4618(4) 0.8234(10) 0.5390(3) 0.032(2) Uani 1 1 d . . . . .
H9 H 0.498150 0.806355 0.540168 0.038 Uiso 1 1 calc R U . . .
C11 C 0.2844(4) 0.5379(12) 0.5308(3) 0.050(3) Uani 1 1 d . . . . .
H11A H 0.274922 0.638687 0.537593 0.075 Uiso 1 1 calc R U . . .
H11B H 0.252913 0.482583 0.523776 0.075 Uiso 1 1 calc R U . . .
H11C H 0.307237 0.543634 0.512272 0.075 Uiso 1 1 calc R U . . .
C12 C 0.3154(4) 0.2510(11) 0.5515(3) 0.043(3) Uani 1 1 d . . . . .
H12A H 0.338250 0.238728 0.533114 0.065 Uiso 1 1 calc R U . . .
H12B H 0.279764 0.225335 0.543859 0.065 Uiso 1 1 calc R U . . .
H12C H 0.326909 0.185270 0.570003 0.065 Uiso 1 1 calc R U . . .
C13 C 0.4422(4) 0.4079(12) 0.5146(2) 0.044(3) Uani 1 1 d . . . . .
H13A H 0.409600 0.361442 0.506411 0.066 Uiso 1 1 calc R U . . .
H13B H 0.471424 0.354528 0.505656 0.066 Uiso 1 1 calc R U . . .
H13C H 0.442757 0.511969 0.507369 0.066 Uiso 1 1 calc R U . . .
C14 C 0.4494(4) 0.2006(10) 0.5672(3) 0.037(3) Uani 1 1 d . . . . .
H14A H 0.460443 0.181883 0.590624 0.056 Uiso 1 1 calc R U . . .
H14B H 0.473964 0.153853 0.552742 0.056 Uiso 1 1 calc R U . . .
H14C H 0.414764 0.158531 0.562385 0.056 Uiso 1 1 calc R U . . .
C16 C 0.3409(4) 0.0724(11) 0.6524(2) 0.034(2) Uani 1 1 d . . . . .
H16A H 0.307983 0.125962 0.653407 0.051 Uiso 1 1 calc R U . . .
H16B H 0.340216 -0.016811 0.666440 0.051 Uiso 1 1 calc R U . . .
H16C H 0.345907 0.043276 0.629307 0.051 Uiso 1 1 calc R U . . .
C17 C 0.4488(4) 0.0661(11) 0.6640(3) 0.033(2) Uani 1 1 d . . . . .
H17A H 0.447307 0.022426 0.641547 0.050 Uiso 1 1 calc R U . . .
H17B H 0.447053 -0.013324 0.680594 0.050 Uiso 1 1 calc R U . . .
H17C H 0.481316 0.121167 0.667828 0.050 Uiso 1 1 calc R U . . .
C18 C 0.3935(3) 0.2266(9) 0.7127(2) 0.021(2) Uani 1 1 d . . . . .
C19 C 0.3518(4) 0.1815(10) 0.7322(2) 0.025(2) Uani 1 1 d . . . . .
C20 C 0.3592(4) 0.1958(11) 0.7667(2) 0.034(2) Uani 1 1 d . . . . .
H20 H 0.332373 0.162039 0.779995 0.040 Uiso 1 1 calc R U . . .
C21 C 0.4028(4) 0.2554(12) 0.7827(3) 0.039(3) Uani 1 1 d . . . . .
H21 H 0.406501 0.260825 0.806398 0.047 Uiso 1 1 calc R U . . .
C22 C 0.4410(4) 0.3069(11) 0.7632(3) 0.038(3) Uani 1 1 d . . . . .
H22 H 0.471024 0.351984 0.773682 0.045 Uiso 1 1 calc R U . . .
C23 C 0.4370(4) 0.2950(11) 0.7289(2) 0.029(2) Uani 1 1 d . . . . .
C24 C 0.3010(3) 0.1333(12) 0.7181(2) 0.032(2) Uani 1 1 d . . . . .
C25 C 0.2658(4) 0.2367(14) 0.7043(3) 0.044(3) Uani 1 1 d . . . . .
C26 C 0.2182(5) 0.191(2) 0.6904(3) 0.069(4) Uani 1 1 d . . . . .
H26 H 0.194699 0.261931 0.680528 0.083 Uiso 1 1 calc R U . . .
C27 C 0.2051(5) 0.043(2) 0.6910(4) 0.081(5) Uani 1 1 d . . . . .
H27 H 0.172321 0.011241 0.681577 0.097 Uiso 1 1 calc R U . . .
C28 C 0.2390(5) -0.0603(18) 0.7049(3) 0.069(4) Uani 1 1 d . . . . .
H28 H 0.229323 -0.162267 0.704967 0.082 Uiso 1 1 calc R U . . .
C29 C 0.2867(4) -0.0188(14) 0.7189(3) 0.047(3) Uani 1 1 d . . . . .
C30 C 0.2799(5) 0.4017(13) 0.7026(3) 0.057(4) Uani 1 1 d . . . . .
H30A H 0.292599 0.436120 0.724805 0.085 Uiso 1 1 calc R U . . .
H30B H 0.249153 0.459114 0.695130 0.085 Uiso 1 1 calc R U . . .
H30C H 0.307062 0.415460 0.686867 0.085 Uiso 1 1 calc R U . . .
C31 C 0.3245(5) -0.1346(13) 0.7332(3) 0.058(4) Uani 1 1 d . . . . .
H31A H 0.359001 -0.115347 0.725291 0.088 Uiso 1 1 calc R U . . .
H31B H 0.312844 -0.233876 0.725993 0.088 Uiso 1 1 calc R U . . .
H31C H 0.326053 -0.129448 0.757661 0.088 Uiso 1 1 calc R U . . .
C32 C 0.4785(4) 0.3677(11) 0.7099(2) 0.030(2) Uani 1 1 d . . . . .
C33 C 0.5270(4) 0.2992(12) 0.7069(3) 0.040(3) Uani 1 1 d . . . . .
C34 C 0.5630(5) 0.3669(14) 0.6870(3) 0.049(3) Uani 1 1 d . . . . .
H34 H 0.595380 0.320398 0.683832 0.059 Uiso 1 1 calc R U . . .
C35 C 0.5511(4) 0.5014(14) 0.6722(3) 0.047(3) Uani 1 1 d . . . . .
H35 H 0.575294 0.544796 0.658169 0.056 Uiso 1 1 calc R U . . .
C36 C 0.5060(5) 0.5748(12) 0.6768(2) 0.042(3) Uani 1 1 d . . . . .
H36 H 0.499807 0.669317 0.666715 0.051 Uiso 1 1 calc R U . . .
C37 C 0.4692(4) 0.5112(10) 0.6961(2) 0.031(2) Uani 1 1 d . . . . .
C38 C 0.5408(4) 0.1554(13) 0.7244(3) 0.060(4) Uani 1 1 d . . . . .
H38A H 0.550746 0.175322 0.747872 0.091 Uiso 1 1 calc R U . . .
H38B H 0.569871 0.108533 0.713751 0.091 Uiso 1 1 calc R U . . .
H38C H 0.510788 0.088473 0.722826 0.091 Uiso 1 1 calc R U . . .
C39 C 0.4207(4) 0.5933(11) 0.7043(3) 0.042(3) Uani 1 1 d . . . . .
H39A H 0.390548 0.546842 0.692506 0.063 Uiso 1 1 calc R U . . .
H39B H 0.423234 0.697396 0.697299 0.063 Uiso 1 1 calc R U . . .
H39C H 0.416688 0.589093 0.728414 0.063 Uiso 1 1 calc R U . . .
Au2 Au 0.88251(2) 0.19088(4) 0.62045(2) 0.02389(10) Uani 1 1 d . . . . .
Rh2 Rh 0.86956(3) 0.01195(8) 0.57137(2) 0.02424(18) Uani 1 1 d . . . . .
P4 P 0.93612(10) 0.1393(3) 0.55127(7) 0.0293(6) Uani 1 1 d . . . . .
P5 P 0.80433(10) 0.1643(3) 0.55467(7) 0.0312(6) Uani 1 1 d . . . . .
P6 P 0.88859(10) 0.3748(3) 0.65863(6) 0.0257(6) Uani 1 1 d . . . . .
C42 C 0.8964(4) -0.2359(10) 0.5585(3) 0.035(2) Uani 1 1 d . U . . .
C41 C 0.9071(5) -0.1935(10) 0.5931(3) 0.047(3) Uani 1 1 d . U . . .
H41 H 0.940558 -0.184250 0.604051 0.056 Uiso 1 1 calc R U . . .
C40 C 0.8596(5) -0.1684(11) 0.6078(3) 0.046(3) Uani 1 1 d . U . . .
H40 H 0.855504 -0.147418 0.630725 0.055 Uiso 1 1 calc R U . . .
C44 C 0.8198(4) -0.1797(10) 0.5830(3) 0.035(3) Uani 1 1 d . . . . .
H44 H 0.784307 -0.158181 0.585778 0.042 Uiso 1 1 calc R U . . .
C43 C 0.8411(4) -0.2296(10) 0.5522(3) 0.031(2) Uani 1 1 d . . . . .
C48 C 0.8198(4) -0.2676(10) 0.5208(3) 0.037(3) Uani 1 1 d . . . . .
H48 H 0.783401 -0.261115 0.516052 0.044 Uiso 1 1 calc R U . . .
C47 C 0.8516(5) -0.3148(12) 0.4966(3) 0.046(3) Uani 1 1 d . . . . .
H47 H 0.836940 -0.342504 0.475262 0.055 Uiso 1 1 calc R U . . .
C46 C 0.9054(5) -0.3224(12) 0.5031(3) 0.054(3) Uani 1 1 d . . . . .
H46 H 0.926605 -0.354114 0.485956 0.064 Uiso 1 1 calc R U . . .
C45 C 0.9280(5) -0.2854(11) 0.5335(3) 0.048(3) Uani 1 1 d . . . . .
H45 H 0.964517 -0.292914 0.537737 0.058 Uiso 1 1 calc R U . . .
C49 C 0.9985(4) 0.0667(13) 0.5660(3) 0.047(3) Uani 1 1 d . . . . .
H49A H 1.005066 0.091737 0.589676 0.071 Uiso 1 1 calc R U . . .
H49B H 1.025677 0.110710 0.553104 0.071 Uiso 1 1 calc R U . . .
H49C H 0.998755 -0.041648 0.563331 0.071 Uiso 1 1 calc R U . . .
C50 C 0.9473(4) 0.3370(11) 0.5564(3) 0.049(3) Uani 1 1 d . . . . .
H50A H 0.916574 0.391839 0.547673 0.073 Uiso 1 1 calc R U . . .
H50B H 0.977319 0.366446 0.544145 0.073 Uiso 1 1 calc R U . . .
H50C H 0.953915 0.359810 0.580139 0.073 Uiso 1 1 calc R U . . .
C51 C 0.9363(5) 0.1183(14) 0.5061(3) 0.053(3) Uani 1 1 d . . . . .
H51A H 0.931788 0.013140 0.500175 0.079 Uiso 1 1 calc R U . . .
H51B H 0.969380 0.154103 0.498404 0.079 Uiso 1 1 calc R U . . .
H51C H 0.907817 0.176502 0.495413 0.079 Uiso 1 1 calc R U . . .
C52 C 0.8139(4) 0.3595(11) 0.5444(3) 0.046(3) Uani 1 1 d . . . . .
H52A H 0.833015 0.409056 0.563095 0.069 Uiso 1 1 calc R U . . .
H52B H 0.780159 0.407737 0.540165 0.069 Uiso 1 1 calc R U . . .
H52C H 0.833793 0.366616 0.524408 0.069 Uiso 1 1 calc R U . . .
C53 C 0.7681(5) 0.0996(13) 0.5175(3) 0.061(4) Uani 1 1 d . . . . .
H53A H 0.790243 0.102917 0.498574 0.092 Uiso 1 1 calc R U . . .
H53B H 0.737816 0.163762 0.512977 0.092 Uiso 1 1 calc R U . . .
H53C H 0.756575 -0.002859 0.520961 0.092 Uiso 1 1 calc R U . . .
C55 C 0.8389(4) 0.5077(12) 0.6463(3) 0.041(3) Uani 1 1 d . . . . .
H55A H 0.842508 0.536836 0.623000 0.062 Uiso 1 1 calc R U . . .
H55B H 0.842527 0.595837 0.660618 0.062 Uiso 1 1 calc R U . . .
H55C H 0.804735 0.462857 0.648497 0.062 Uiso 1 1 calc R U . . .
C57 C 0.8888(3) 0.3353(10) 0.7037(2) 0.022(2) Uani 1 1 d . . . . .
C58 C 0.9312(4) 0.2598(11) 0.7185(2) 0.031(2) Uani 1 1 d . . . . .
C59 C 0.9365(4) 0.2396(12) 0.7529(3) 0.040(3) Uani 1 1 d . . . . .
H59 H 0.965998 0.189320 0.762639 0.048 Uiso 1 1 calc R U . . .
C60 C 0.8991(5) 0.2922(12) 0.7728(3) 0.044(3) Uani 1 1 d . . . . .
H60 H 0.903398 0.282480 0.796410 0.052 Uiso 1 1 calc R U . . .
C61 C 0.8559(4) 0.3584(12) 0.7585(3) 0.037(3) Uani 1 1 d . . . . .
H61 H 0.829833 0.392929 0.772358 0.044 Uiso 1 1 calc R U . . .
C62 C 0.8490(4) 0.3767(11) 0.7239(3) 0.032(2) Uani 1 1 d . . . . .
C71 C 0.7965(4) 0.4347(13) 0.7106(3) 0.037(3) Uani 1 1 d . . . . .
C72 C 0.7612(4) 0.3341(14) 0.6961(3) 0.047(3) Uani 1 1 d . . . . .
C73 C 0.7140(5) 0.3837(19) 0.6828(4) 0.076(5) Uani 1 1 d . . . . .
H73 H 0.689663 0.315885 0.672637 0.091 Uiso 1 1 calc R U . . .
C74 C 0.7025(5) 0.532(2) 0.6845(4) 0.087(5) Uani 1 1 d . . . . .
H74 H 0.670527 0.567136 0.674584 0.105 Uiso 1 1 calc R U . . .
C75 C 0.7363(5) 0.6296(18) 0.7001(4) 0.077(5) Uani 1 1 d . . . . .
H75 H 0.726592 0.731144 0.701846 0.093 Uiso 1 1 calc R U . . .
C76 C 0.7840(4) 0.5844(13) 0.7133(3) 0.048(3) Uani 1 1 d . . . . .
C77 C 0.7731(5) 0.1695(14) 0.6938(3) 0.064(4) Uani 1 1 d . . . . .
H77A H 0.799162 0.153700 0.677391 0.095 Uiso 1 1 calc R U . . .
H77B H 0.741387 0.115202 0.686902 0.095 Uiso 1 1 calc R U . . .
H77C H 0.786579 0.133109 0.715674 0.095 Uiso 1 1 calc R U . . .
C78 C 0.8209(5) 0.6962(13) 0.7296(3) 0.061(4) Uani 1 1 d . . . . .
H78A H 0.822163 0.683040 0.753834 0.092 Uiso 1 1 calc R U . . .
H78B H 0.808840 0.797056 0.723915 0.092 Uiso 1 1 calc R U . . .
H78C H 0.855553 0.681319 0.721515 0.092 Uiso 1 1 calc R U . . .
S1 S 0.62798(12) 0.9021(3) 0.62546(7) 0.0423(7) Uani 1 1 d . . . . .
S2 S 0.65096(10) 0.7615(3) 0.56624(7) 0.0342(6) Uani 1 1 d . . . . .
F1 F 0.5780(4) 1.0606(10) 0.5798(2) 0.103(3) Uani 1 1 d . . . . .
F2 F 0.6341(3) 1.1799(8) 0.6088(3) 0.098(3) Uani 1 1 d . . . . .
F3 F 0.5634(3) 1.1225(9) 0.6285(2) 0.088(3) Uani 1 1 d . . . . .
F4 F 0.7176(3) 0.5627(7) 0.5898(2) 0.070(2) Uani 1 1 d . . . . .
F5 F 0.6601(3) 0.4793(7) 0.55413(19) 0.075(2) Uani 1 1 d . . . . .
F6 F 0.6401(3) 0.5258(7) 0.60372(19) 0.064(2) Uani 1 1 d . . . . .
O1 O 0.5848(4) 0.8061(10) 0.6285(2) 0.077(3) Uani 1 1 d . . . . .
O2 O 0.6570(4) 0.9455(11) 0.6547(2) 0.084(3) Uani 1 1 d . . . . .
O3 O 0.5974(3) 0.7532(8) 0.55673(19) 0.049(2) Uani 1 1 d . . . . .
O4 O 0.6866(3) 0.7921(9) 0.5415(2) 0.061(2) Uani 1 1 d . . . . .
N1 N 0.6667(3) 0.8580(9) 0.5978(2) 0.034(2) Uani 1 1 d . . . . .
C79 C 0.5991(5) 1.0732(14) 0.6096(3) 0.055(3) Uani 1 1 d . . . . .
C80 C 0.6683(5) 0.5722(13) 0.5792(3) 0.045(3) Uani 1 1 d . . . . .
S3 S 0.91624(15) 0.3256(4) 0.40363(15) 0.0853(15) Uani 1 1 d . . . . .
F7 F 0.8666(4) 0.5716(11) 0.4113(3) 0.143(5) Uani 1 1 d . . . . .
F8 F 0.8774(5) 0.5210(11) 0.3631(3) 0.156(6) Uani 1 1 d . . . . .
F9 F 0.9397(3) 0.5966(9) 0.3932(3) 0.099(3) Uani 1 1 d . . . . .
O5 O 0.9530(6) 0.2854(15) 0.3801(5) 0.182(8) Uani 1 1 d . . . . .
O6 O 0.9344(5) 0.3370(17) 0.4360(4) 0.155(7) Uani 1 1 d . . . . .
C81 C 0.8993(6) 0.5141(14) 0.3920(4) 0.062(4) Uani 1 1 d . . . . .
S4 S 0.82125(14) 0.1858(4) 0.40648(13) 0.0788(13) Uani 1 1 d . . . . .
F10 F 0.8346(8) -0.0861(12) 0.3891(3) 0.118(8) Uani 0.81(2) 1 d . . P A 1
F11 F 0.7969(7) -0.0594(15) 0.4335(5) 0.130(7) Uani 0.81(2) 1 d . . P A 1
F12 F 0.8769(6) -0.0330(12) 0.4332(5) 0.121(8) Uani 0.81(2) 1 d . . P A 1
O7 O 0.8294(9) 0.2579(16) 0.4381(5) 0.246(12) Uani 1 1 d . . . . .
O8 O 0.7748(4) 0.1965(12) 0.3927(4) 0.157(7) Uani 1 1 d . . . . .
N2 N 0.8613(9) 0.219(2) 0.3841(7) 0.237(15) Uani 1 1 d . . . . .
C82 C 0.8334(5) -0.0082(15) 0.4151(4) 0.058(4) Uani 1 1 d . . . . .
C54 C 0.9630(4) 0.0490(11) 0.6844(2) 0.034(3) Uani 1 1 d . . . . .
C64 C 0.9733(4) 0.1889(11) 0.6990(2) 0.030(2) Uani 1 1 d . . . . .
C67 C 1.0220(4) 0.2533(12) 0.6974(3) 0.040(3) Uani 1 1 d . . . . .
C68 C 1.0590(5) 0.1803(15) 0.6787(3) 0.053(3) Uani 1 1 d . . . . .
H68 H 1.092531 0.222340 0.677274 0.063 Uiso 1 1 calc R U . . .
C65 C 0.9135(4) -0.0347(11) 0.6911(3) 0.044(3) Uani 1 1 d . . . . .
H65A H 0.909769 -0.040897 0.715187 0.066 Uiso 1 1 calc R U . . .
H65B H 0.915108 -0.135319 0.681764 0.066 Uiso 1 1 calc R U . . .
H65C H 0.883608 0.018117 0.680526 0.066 Uiso 1 1 calc R U . . .
C66 C 1.0367(4) 0.3937(13) 0.7159(3) 0.057(4) Uani 1 1 d . . . . .
H66A H 1.010568 0.470432 0.710600 0.086 Uiso 1 1 calc R U . . .
H66B H 1.070580 0.428061 0.709262 0.086 Uiso 1 1 calc R U . . .
H66C H 1.038570 0.374110 0.739979 0.086 Uiso 1 1 calc R U . . .
C70 C 1.0003(5) -0.0189(12) 0.6659(2) 0.042(3) Uani 1 1 d . . . . .
H70 H 0.993617 -0.112561 0.655556 0.050 Uiso 1 1 calc R U . . .
C69 C 1.0472(5) 0.0527(16) 0.6630(3) 0.056(4) Uani 1 1 d . . . . .
H69 H 1.071905 0.009563 0.649243 0.067 Uiso 1 1 calc R U . . .
C63 C 0.2688(4) 0.4408(12) 0.5968(3) 0.043(3) Uani 1 1 d . . . . .
H63A H 0.279848 0.372828 0.614952 0.065 Uiso 1 1 calc R U . . .
H63B H 0.235613 0.406953 0.586347 0.065 Uiso 1 1 calc R U . . .
H63C H 0.264692 0.541237 0.605818 0.065 Uiso 1 1 calc R U . . .
C15 C 0.7526(4) 0.1772(12) 0.5839(3) 0.054(3) Uani 1 1 d . . . . .
H15A H 0.742265 0.076879 0.590409 0.081 Uiso 1 1 calc R U . . .
H15B H 0.722645 0.228737 0.573078 0.081 Uiso 1 1 calc R U . . .
H15C H 0.765166 0.232765 0.603743 0.081 Uiso 1 1 calc R U . . .
C10 C 0.5155(4) 0.4444(11) 0.5701(3) 0.039(3) Uani 1 1 d . . . . .
H10A H 0.522499 0.547187 0.563596 0.058 Uiso 1 1 calc R U . . .
H10B H 0.537724 0.376611 0.558228 0.058 Uiso 1 1 calc R U . . .
H10C H 0.522888 0.433188 0.594239 0.058 Uiso 1 1 calc R U . . .
F10A F 0.7985(13) -0.097(4) 0.3996(9) 0.032(11) Uiso 0.19(2) 1 d . . P A 2
F11A F 0.834(2) -0.032(5) 0.4435(11) 0.057(15) Uiso 0.19(2) 1 d . . P A 2
F12A F 0.8814(16) -0.051(4) 0.4034(12) 0.050(13) Uiso 0.19(2) 1 d . . P A 2
C56 C 0.9456(4) 0.4901(11) 0.6543(3) 0.038(3) Uani 1 1 d . . . . .
H56A H 0.976812 0.428067 0.656684 0.057 Uiso 1 1 calc R U . . .
H56B H 0.947184 0.566859 0.671722 0.057 Uiso 1 1 calc R U . . .
H56C H 0.943570 0.537559 0.632325 0.057 Uiso 1 1 calc R U . . .

loop_
_atom_site_aniso_label
_atom_site_aniso_U_11
_atom_site_aniso_U_22
_atom_site_aniso_U_33
_atom_site_aniso_U_23
_atom_site_aniso_U_13
_atom_site_aniso_U_12
Au1 0.0234(2) 0.01979(19) 0.02204(19) -0.00180(15) 0.00208(15) -0.00087(16)
Rh1 0.0198(4) 0.0163(4) 0.0229(4) -0.0027(3) 0.0007(3) 0.0004(3)
P1 0.0195(13) 0.0231(13) 0.0354(15) -0.0017(11) -0.0061(11) -0.0021(11)
P2 0.0240(13) 0.0184(13) 0.0266(14) -0.0037(10) 0.0046(11) 0.0008(11)
P3 0.0244(13) 0.0233(13) 0.0218(13) -0.0037(11) 0.0029(11) -0.0035(11)
C5 0.020(5) 0.012(5) 0.038(6) -0.001(4) -0.007(4) 0.000(4)
C1 0.025(6) 0.017(5) 0.040(6) -0.003(4) -0.017(5) 0.000(4)
C2 0.042(7) 0.037(6) 0.028(6) -0.007(5) -0.016(5) 0.003(5)
C3 0.042(6) 0.015(5) 0.051(7) -0.012(5) 0.013(5) -0.004(5)
C4 0.024(5) 0.021(5) 0.028(5) -0.012(4) -0.005(4) 0.000(4)
C6 0.029(6) 0.018(5) 0.050(7) -0.003(5) -0.018(5) -0.009(5)
C7 0.067(9) 0.021(6) 0.044(7) 0.003(5) -0.014(6) -0.003(6)
C8 0.056(8) 0.030(6) 0.038(7) 0.002(5) 0.007(6) -0.001(6)
C9 0.031(6) 0.017(5) 0.046(7) -0.005(5) -0.004(5) -0.006(4)
C11 0.037(7) 0.048(7) 0.061(8) 0.011(6) -0.029(6) -0.015(6)
C12 0.035(6) 0.037(6) 0.057(8) -0.011(6) -0.001(6) -0.013(5)
C13 0.043(7) 0.052(8) 0.036(7) -0.001(5) 0.008(5) 0.001(6)
C14 0.041(6) 0.014(5) 0.059(7) -0.002(5) 0.017(6) 0.001(5)
C16 0.036(6) 0.032(6) 0.033(6) -0.006(5) 0.000(5) -0.015(5)
C17 0.033(6) 0.030(6) 0.038(6) 0.001(5) 0.010(5) 0.001(5)
C18 0.022(5) 0.015(5) 0.024(5) 0.000(4) -0.002(4) 0.002(4)
C19 0.029(5) 0.015(5) 0.032(6) 0.004(4) 0.012(4) 0.012(4)
C20 0.038(6) 0.030(6) 0.035(6) 0.008(5) 0.013(5) 0.001(5)
C21 0.047(7) 0.043(7) 0.025(6) -0.001(5) -0.006(5) -0.001(6)
C22 0.041(6) 0.035(6) 0.036(6) 0.001(5) -0.002(5) -0.015(5)
C23 0.035(6) 0.033(6) 0.020(5) 0.003(4) -0.001(4) 0.005(5)
C24 0.013(5) 0.054(7) 0.031(6) 0.006(5) 0.008(4) 0.003(5)
C25 0.019(6) 0.077(9) 0.039(7) 0.003(6) 0.013(5) 0.011(6)
C26 0.036(8) 0.111(13) 0.060(9) -0.002(9) 0.000(7) 0.011(9)
C27 0.015(7) 0.147(16) 0.080(11) 0.009(11) -0.006(7) -0.008(9)
C28 0.042(8) 0.097(11) 0.066(10) 0.007(8) 0.000(7) -0.033(8)
C29 0.031(6) 0.062(8) 0.049(8) 0.002(6) 0.013(6) -0.015(6)
C30 0.054(8) 0.063(9) 0.053(8) 0.014(6) 0.006(6) 0.030(7)
C31 0.060(8) 0.040(7) 0.075(10) 0.015(7) 0.002(7) -0.011(7)
C32 0.033(6) 0.034(6) 0.024(5) -0.008(4) -0.001(4) -0.011(5)
C33 0.028(6) 0.039(6) 0.052(7) -0.004(5) -0.002(5) -0.013(5)
C34 0.039(7) 0.053(8) 0.056(8) -0.011(6) 0.003(6) -0.019(6)
C35 0.039(7) 0.062(8) 0.042(7) -0.007(6) 0.018(6) -0.036(7)
C36 0.057(8) 0.047(7) 0.023(6) 0.002(5) -0.005(5) -0.027(6)
C37 0.041(6) 0.024(5) 0.029(6) -0.004(4) 0.002(5) -0.017(5)
C38 0.034(7) 0.062(9) 0.084(10) 0.008(7) -0.004(7) 0.006(6)
C39 0.061(8) 0.024(6) 0.041(7) -0.001(5) -0.002(6) 0.000(5)
Au2 0.0249(2) 0.02160(19) 0.0249(2) 0.00315(16) -0.00043(16) 0.00047(17)
Rh2 0.0268(4) 0.0181(4) 0.0273(4) 0.0040(3) -0.0031(3) -0.0019(3)
P4 0.0303(15) 0.0228(14) 0.0351(15) 0.0025(11) 0.0032(12) -0.0003(12)
P5 0.0291(15) 0.0240(14) 0.0392(16) 0.0057(11) -0.0080(12) -0.0044(12)
P6 0.0283(14) 0.0236(13) 0.0252(14) 0.0048(11) 0.0027(11) 0.0027(12)
C42 0.042(7) 0.017(5) 0.045(6) 0.007(4) 0.003(5) -0.014(5)
C41 0.075(8) 0.007(5) 0.055(7) 0.015(5) -0.018(6) -0.006(6)
C40 0.085(9) 0.021(6) 0.029(6) 0.008(4) -0.004(6) -0.012(6)
C44 0.043(6) 0.017(5) 0.047(7) 0.008(5) 0.007(5) -0.008(5)
C43 0.036(6) 0.011(5) 0.047(7) -0.005(4) -0.006(5) -0.007(4)
C48 0.034(6) 0.020(5) 0.055(8) 0.000(5) -0.005(6) -0.008(5)
C47 0.063(8) 0.029(6) 0.046(7) 0.001(5) 0.004(6) -0.017(6)
C46 0.071(10) 0.025(6) 0.067(9) -0.002(6) 0.024(8) -0.005(6)
C45 0.037(7) 0.022(6) 0.087(10) 0.004(6) 0.012(7) 0.004(5)
C49 0.030(6) 0.049(7) 0.062(8) 0.011(6) 0.001(6) -0.003(6)
C50 0.043(7) 0.031(7) 0.074(9) -0.002(6) 0.015(6) -0.007(5)
C51 0.057(8) 0.068(8) 0.033(7) 0.000(6) 0.005(6) -0.001(7)
C52 0.044(7) 0.031(6) 0.063(8) 0.016(6) -0.006(6) 0.004(5)
C53 0.063(9) 0.050(8) 0.067(9) -0.002(7) -0.029(7) 0.011(7)
C55 0.049(7) 0.043(7) 0.031(6) 0.012(5) 0.002(5) 0.004(6)
C57 0.010(4) 0.028(5) 0.027(5) 0.002(4) -0.005(4) 0.001(4)
C58 0.033(6) 0.029(6) 0.030(6) -0.005(4) 0.003(5) 0.001(5)
C59 0.044(7) 0.044(7) 0.031(6) 0.001(5) -0.005(5) 0.011(6)
C60 0.064(8) 0.040(7) 0.028(6) 0.007(5) 0.004(6) -0.002(6)
C61 0.031(6) 0.048(7) 0.032(6) 0.000(5) 0.019(5) -0.002(5)
C62 0.033(6) 0.024(5) 0.041(6) 0.002(5) 0.010(5) -0.003(5)
C71 0.015(5) 0.059(8) 0.036(6) -0.002(5) 0.002(5) -0.004(5)
C72 0.024(6) 0.065(9) 0.053(8) -0.004(6) 0.017(6) -0.001(6)
C73 0.027(7) 0.106(13) 0.093(12) -0.027(10) 0.005(7) -0.009(8)
C74 0.036(8) 0.135(16) 0.089(12) -0.027(11) -0.014(8) 0.029(10)
C75 0.054(9) 0.084(11) 0.094(12) -0.012(9) 0.002(8) 0.048(9)
C76 0.033(7) 0.055(8) 0.057(8) -0.017(6) 0.002(6) 0.013(6)
C77 0.049(8) 0.074(10) 0.069(9) -0.012(7) 0.012(7) -0.028(7)
C78 0.061(9) 0.052(8) 0.071(9) -0.021(7) 0.012(7) 0.018(7)
S1 0.0546(19) 0.0367(17) 0.0358(16) -0.0004(13) 0.0046(14) -0.0062(14)
S2 0.0348(15) 0.0291(14) 0.0391(16) 0.0002(12) 0.0046(13) 0.0011(12)
F1 0.134(8) 0.093(6) 0.077(6) -0.013(5) -0.028(6) 0.069(6)
F2 0.091(6) 0.035(4) 0.174(10) 0.014(5) 0.051(6) 0.005(5)
F3 0.075(5) 0.076(5) 0.118(7) -0.023(5) 0.053(5) 0.019(5)
F4 0.055(5) 0.049(4) 0.105(6) 0.000(4) -0.017(4) 0.016(4)
F5 0.106(7) 0.034(4) 0.083(6) -0.021(4) 0.008(5) 0.018(4)
F6 0.083(6) 0.032(4) 0.079(5) 0.010(3) 0.017(5) -0.005(4)
O1 0.099(7) 0.058(6) 0.079(7) -0.008(5) 0.052(6) -0.023(6)
O2 0.115(8) 0.096(7) 0.037(5) -0.018(5) -0.024(5) 0.014(7)
O3 0.038(5) 0.054(5) 0.055(5) -0.013(4) -0.013(4) 0.010(4)
O4 0.071(6) 0.056(5) 0.060(6) 0.011(4) 0.032(5) 0.003(5)
N1 0.025(5) 0.028(5) 0.048(6) -0.006(4) -0.002(4) -0.003(4)
C79 0.054(8) 0.050(8) 0.063(9) -0.011(7) 0.019(7) 0.006(7)
C80 0.039(7) 0.040(7) 0.057(8) -0.008(6) -0.001(6) 0.009(6)
S3 0.045(2) 0.050(2) 0.160(5) 0.037(3) 0.001(3) -0.0020(19)
F7 0.119(9) 0.100(8) 0.218(14) 0.008(8) 0.076(9) 0.051(7)
F8 0.211(13) 0.095(8) 0.149(11) 0.042(7) -0.103(10) -0.021(8)
F9 0.071(6) 0.064(6) 0.159(9) 0.019(5) -0.003(6) -0.024(5)
O5 0.124(12) 0.109(11) 0.32(2) -0.077(13) 0.058(14) 0.042(10)
O6 0.123(11) 0.203(16) 0.135(12) 0.119(12) -0.013(10) -0.008(11)
C81 0.068(10) 0.040(8) 0.079(11) 0.004(7) 0.008(9) -0.007(8)
S4 0.038(2) 0.041(2) 0.156(4) 0.010(2) -0.001(2) 0.0052(17)
F10 0.22(2) 0.051(7) 0.085(10) -0.009(6) 0.012(11) 0.038(9)
F11 0.111(13) 0.115(11) 0.170(17) 0.057(10) 0.056(12) -0.020(9)
F12 0.092(11) 0.066(8) 0.20(2) 0.031(9) -0.062(12) 0.000(7)
O7 0.39(3) 0.082(11) 0.25(2) -0.077(13) -0.12(2) 0.059(14)
O8 0.065(8) 0.065(8) 0.33(2) 0.005(10) -0.062(10) 0.018(7)
N2 0.24(2) 0.112(15) 0.39(3) 0.160(19) 0.21(3) 0.082(16)
C82 0.045(9) 0.050(8) 0.081(12) 0.002(8) 0.011(8) -0.012(7)
C54 0.036(6) 0.034(6) 0.029(6) 0.005(5) -0.011(5) 0.013(5)
C64 0.030(6) 0.034(6) 0.024(5) 0.007(5) -0.007(4) 0.007(5)
C67 0.023(6) 0.044(7) 0.052(7) 0.008(5) -0.002(5) 0.017(5)
C68 0.033(7) 0.066(9) 0.060(8) 0.004(7) 0.001(6) 0.009(7)
C65 0.059(8) 0.025(6) 0.045(7) 0.002(5) -0.008(6) -0.005(6)
C66 0.026(6) 0.062(8) 0.083(10) -0.013(7) -0.008(6) -0.010(6)
C70 0.059(8) 0.043(7) 0.023(6) 0.000(5) -0.012(5) 0.022(6)
C69 0.046(8) 0.078(10) 0.044(8) 0.019(7) 0.005(6) 0.029(8)
C63 0.027(6) 0.038(6) 0.067(8) -0.002(6) 0.018(6) 0.006(5)
C15 0.032(6) 0.038(7) 0.093(10) 0.016(7) 0.016(7) 0.006(6)
C10 0.026(6) 0.034(6) 0.056(7) -0.002(5) 0.002(5) 0.011(5)
C56 0.037(6) 0.036(6) 0.040(7) 0.005(5) 0.007(5) -0.010(5)

loop_
_atom_type_symbol
_atom_type_description
_atom_type_scat_dispersion_real
_atom_type_scat_dispersion_imag
_atom_type_scat_source
C C 0.0033 0.0016 'International Tables Vol C Tables 4.2.6.8 and 6.1.1.4'
H H 0.0000 0.0000 'International Tables Vol C Tables 4.2.6.8 and 6.1.1.4'
Au Au -2.0133 8.8022 'International Tables Vol C Tables 4.2.6.8 and 6.1.1.4'
F F 0.0171 0.0103 'International Tables Vol C Tables 4.2.6.8 and 6.1.1.4'
N N 0.0061 0.0033 'International Tables Vol C Tables 4.2.6.8 and 6.1.1.4'
O O 0.0106 0.0060 'International Tables Vol C Tables 4.2.6.8 and 6.1.1.4'
P P 0.1023 0.0942 'International Tables Vol C Tables 4.2.6.8 and 6.1.1.4'
Rh Rh -1.1178 0.9187 'International Tables Vol C Tables 4.2.6.8 and 6.1.1.4'
S S 0.1246 0.1234 'International Tables Vol C Tables 4.2.6.8 and 6.1.1.4'

loop_
_geom_angle_atom_site_label_1
_geom_angle_atom_site_label_2
_geom_angle_atom_site_label_3
_geom_angle
_geom_angle_site_symmetry_1
_geom_angle_site_symmetry_3
_geom_angle_publ_flag
P3 Au1 Rh1 170.61(7) . . ?
P1 Rh1 Au1 84.55(7) . . ?
P1 Rh1 C5 135.3(2) . . ?
P1 Rh1 C4 104.3(2) . . ?
P2 Rh1 Au1 83.95(7) . . ?
P2 Rh1 P1 98.16(9) . . ?
P2 Rh1 C5 99.5(2) . . ?
P2 Rh1 C4 126.5(2) . . ?
C5 Rh1 Au1 137.9(2) . . ?
C5 Rh1 C4 34.8(3) . . ?
C1 Rh1 Au1 102.2(2) . . ?
C1 Rh1 P1 160.4(3) . . ?
C1 Rh1 P2 100.9(3) . . ?
C1 Rh1 C5 35.8(3) . . ?
C1 Rh1 C4 60.0(3) . . ?
C2 Rh1 Au1 88.1(3) . . ?
C2 Rh1 P1 126.0(3) . . ?
C2 Rh1 P2 134.1(3) . . ?
C2 Rh1 C5 59.4(4) . . ?
C2 Rh1 C1 37.4(4) . . ?
C2 Rh1 C3 36.8(4) . . ?
C2 Rh1 C4 59.3(3) . . ?
C3 Rh1 Au1 110.5(3) . . ?
C3 Rh1 P1 98.1(3) . . ?
C3 Rh1 P2 159.2(3) . . ?
C3 Rh1 C5 59.7(3) . . ?
C3 Rh1 C1 62.3(4) . . ?
C3 Rh1 C4 35.7(3) . . ?
C4 Rh1 Au1 145.3(2) . . ?
C11 P1 Rh1 110.7(4) . . ?
C11 P1 C12 101.4(5) . . ?
C11 P1 C63 102.7(5) . . ?
C12 P1 Rh1 122.9(4) . . ?
C12 P1 C63 101.0(5) . . ?
C63 P1 Rh1 115.5(4) . . ?
C13 P2 Rh1 110.5(4) . . ?
C13 P2 C14 101.9(5) . . ?
C13 P2 C10 103.8(5) . . ?
C14 P2 Rh1 125.5(3) . . ?
C14 P2 C10 99.3(5) . . ?
C10 P2 Rh1 113.1(3) . . ?
C16 P3 Au1 105.6(3) . . ?
C16 P3 C17 100.1(5) . . ?
C16 P3 C18 112.1(4) . . ?
C17 P3 Au1 111.6(3) . . ?
C17 P3 C18 103.4(4) . . ?
C18 P3 Au1 122.0(3) . . ?
C1 C5 Rh1 65.5(5) . . ?
C1 C5 C4 108.1(8) . . ?
C4 C5 Rh1 72.8(5) . . ?
C9 C5 Rh1 128.6(6) . . ?
C9 C5 C1 132.6(9) . . ?
C9 C5 C4 119.3(9) . . ?
Rh1 C1 H1 116.3 . . ?
C5 C1 Rh1 78.7(5) . . ?
C5 C1 H1 126.6 . . ?
C2 C1 Rh1 70.6(5) . . ?
C2 C1 C5 106.7(8) . . ?
C2 C1 H1 126.6 . . ?
Rh1 C2 H2 122.3 . . ?
C1 C2 Rh1 72.0(5) . . ?
C1 C2 H2 125.5 . . ?
C3 C2 Rh1 71.9(5) . . ?
C3 C2 C1 109.1(9) . . ?
C3 C2 H2 125.5 . . ?
Rh1 C3 H3 115.6 . . ?
C2 C3 Rh1 71.3(6) . . ?
C2 C3 H3 125.9 . . ?
C2 C3 C4 108.3(9) . . ?
C4 C3 Rh1 79.4(5) . . ?
C4 C3 H3 125.9 . . ?
C5 C4 Rh1 72.5(5) . . ?
C3 C4 Rh1 65.0(5) . . ?
C3 C4 C5 107.1(8) . . ?
C6 C4 Rh1 129.3(6) . . ?
C6 C4 C5 119.8(9) . . ?
C6 C4 C3 133.1(9) . . ?
C4 C6 H6 120.5 . . ?
C7 C6 C4 119.0(10) . . ?
C7 C6 H6 120.5 . . ?
C6 C7 H7 119.4 . . ?
C6 C7 C8 121.2(10) . . ?
C8 C7 H7 119.4 . . ?
C7 C8 H8 119.6 . . ?
C9 C8 C7 120.8(10) . . ?
C9 C8 H8 119.6 . . ?
C5 C9 H9 120.1 . . ?
C8 C9 C5 119.7(10) . . ?
C8 C9 H9 120.1 . . ?
P1 C11 H11A 109.5 . . ?
P1 C11 H11B 109.5 . . ?
P1 C11 H11C 109.5 . . ?
H11A C11 H11B 109.5 . . ?
H11A C11 H11C 109.5 . . ?
H11B C11 H11C 109.5 . . ?
P1 C12 H12A 109.5 . . ?
P1 C12 H12B 109.5 . . ?
P1 C12 H12C 109.5 . . ?
H12A C12 H12B 109.5 . . ?
H12A C12 H12C 109.5 . . ?
H12B C12 H12C 109.5 . . ?
P2 C13 H13A 109.5 . . ?
P2 C13 H13B 109.5 . . ?
P2 C13 H13C 109.5 . . ?
H13A C13 H13B 109.5 . . ?
H13A C13 H13C 109.5 . . ?
H13B C13 H13C 109.5 . . ?
P2 C14 H14A 109.5 . . ?
P2 C14 H14B 109.5 . . ?
P2 C14 H14C 109.5 . . ?
H14A C14 H14B 109.5 . . ?
H14A C14 H14C 109.5 . . ?
H14B C14 H14C 109.5 . . ?
P3 C16 H16A 109.5 . . ?
P3 C16 H16B 109.5 . . ?
P3 C16 H16C 109.5 . . ?
H16A C16 H16B 109.5 . . ?
H16A C16 H16C 109.5 . . ?
H16B C16 H16C 109.5 . . ?
P3 C17 H17A 109.5 . . ?
P3 C17 H17B 109.5 . . ?
P3 C17 H17C 109.5 . . ?
H17A C17 H17B 109.5 . . ?
H17A C17 H17C 109.5 . . ?
H17B C17 H17C 109.5 . . ?
C19 C18 P3 123.0(7) . . ?
C23 C18 P3 118.3(7) . . ?
C23 C18 C19 118.6(8) . . ?
C18 C19 C24 124.1(9) . . ?
C20 C19 C18 117.0(9) . . ?
C20 C19 C24 118.7(9) . . ?
C19 C20 H20 117.8 . . ?
C21 C20 C19 124.3(10) . . ?
C21 C20 H20 117.8 . . ?
C20 C21 H21 121.3 . . ?
C20 C21 C22 117.4(10) . . ?
C22 C21 H21 121.3 . . ?
C21 C22 H22 119.0 . . ?
C21 C22 C23 121.9(10) . . ?
C23 C22 H22 119.0 . . ?
C18 C23 C32 122.0(8) . . ?
C22 C23 C18 120.4(9) . . ?
C22 C23 C32 117.5(9) . . ?
C25 C24 C19 120.4(10) . . ?
C25 C24 C29 119.2(10) . . ?
C29 C24 C19 120.4(9) . . ?
C24 C25 C30 120.9(10) . . ?
C26 C25 C24 120.5(13) . . ?
C26 C25 C30 118.5(12) . . ?
C25 C26 H26 120.2 . . ?
C27 C26 C25 119.6(14) . . ?
C27 C26 H26 120.2 . . ?
C26 C27 H27 119.7 . . ?
C28 C27 C26 120.6(13) . . ?
C28 C27 H27 119.7 . . ?
C27 C28 H28 119.4 . . ?
C27 C28 C29 121.3(14) . . ?
C29 C28 H28 119.4 . . ?
C24 C29 C31 120.5(10) . . ?
C28 C29 C24 118.8(12) . . ?
C28 C29 C31 120.6(12) . . ?
C25 C30 H30A 109.5 . . ?
C25 C30 H30B 109.5 . . ?
C25 C30 H30C 109.5 . . ?
H30A C30 H30B 109.5 . . ?
H30A C30 H30C 109.5 . . ?
H30B C30 H30C 109.5 . . ?
C29 C31 H31A 109.5 . . ?
C29 C31 H31B 109.5 . . ?
C29 C31 H31C 109.5 . . ?
H31A C31 H31B 109.5 . . ?
H31A C31 H31C 109.5 . . ?
H31B C31 H31C 109.5 . . ?
C33 C32 C23 121.3(9) . . ?
C33 C32 C37 119.7(9) . . ?
C37 C32 C23 118.9(9) . . ?
C32 C33 C38 121.6(10) . . ?
C34 C33 C32 118.9(11) . . ?
C34 C33 C38 119.5(10) . . ?
C33 C34 H34 120.4 . . ?
C35 C34 C33 119.3(11) . . ?
C35 C34 H34 120.4 . . ?
C34 C35 H35 118.6 . . ?
C36 C35 C34 122.7(10) . . ?
C36 C35 H35 118.6 . . ?
C35 C36 H36 120.1 . . ?
C35 C36 C37 119.8(11) . . ?
C37 C36 H36 120.1 . . ?
C32 C37 C39 119.0(9) . . ?
C36 C37 C32 119.2(10) . . ?
C36 C37 C39 121.8(10) . . ?
C33 C38 H38A 109.5 . . ?
C33 C38 H38B 109.5 . . ?
C33 C38 H38C 109.5 . . ?
H38A C38 H38B 109.5 . . ?
H38A C38 H38C 109.5 . . ?
H38B C38 H38C 109.5 . . ?
C37 C39 H39A 109.5 . . ?
C37 C39 H39B 109.5 . . ?
C37 C39 H39C 109.5 . . ?
H39A C39 H39B 109.5 . . ?
H39A C39 H39C 109.5 . . ?
H39B C39 H39C 109.5 . . ?
P6 Au2 Rh2 171.44(7) . . ?
P4 Rh2 Au2 83.62(7) . . ?
P4 Rh2 C42 99.1(2) . . ?
P4 Rh2 C43 124.7(3) . . ?
P5 Rh2 Au2 84.69(7) . . ?
P5 Rh2 P4 99.13(10) . . ?
P5 Rh2 C42 136.4(3) . . ?
P5 Rh2 C43 104.2(3) . . ?
C42 Rh2 Au2 136.6(3) . . ?
C42 Rh2 C43 34.8(3) . . ?
C41 Rh2 Au2 100.7(3) . . ?
C41 Rh2 P4 103.7(3) . . ?
C41 Rh2 P5 157.0(3) . . ?
C41 Rh2 C42 36.3(4) . . ?
C41 Rh2 C43 59.8(4) . . ?
C40 Rh2 Au2 88.0(3) . . ?
C40 Rh2 P4 137.0(3) . . ?
C40 Rh2 P5 122.1(3) . . ?
C40 Rh2 C42 60.5(4) . . ?
C40 Rh2 C41 37.0(4) . . ?
C40 Rh2 C44 36.7(4) . . ?
C40 Rh2 C43 60.2(4) . . ?
C44 Rh2 Au2 112.2(3) . . ?
C44 Rh2 P4 159.2(3) . . ?
C44 Rh2 P5 95.9(3) . . ?
C44 Rh2 C42 60.1(4) . . ?
C44 Rh2 C41 61.3(4) . . ?
C44 Rh2 C43 36.4(4) . . ?
C43 Rh2 Au2 147.2(3) . . ?
C49 P4 Rh2 112.6(4) . . ?
C49 P4 C50 100.6(5) . . ?
C49 P4 C51 103.5(6) . . ?
C50 P4 Rh2 125.2(4) . . ?
C50 P4 C51 101.8(6) . . ?
C51 P4 Rh2 110.5(4) . . ?
C52 P5 Rh2 123.0(4) . . ?
C52 P5 C15 101.4(5) . . ?
C53 P5 Rh2 113.1(4) . . ?
C53 P5 C52 101.2(5) . . ?
C53 P5 C15 100.7(6) . . ?
C15 P5 Rh2 114.3(4) . . ?
C55 P6 Au2 106.3(4) . . ?
C55 P6 C57 111.0(4) . . ?
C55 P6 C56 99.4(5) . . ?
C57 P6 Au2 121.5(3) . . ?
C56 P6 Au2 112.2(4) . . ?
C56 P6 C57 104.4(4) . . ?
C41 C42 Rh2 65.9(5) . . ?
C43 C42 Rh2 72.8(5) . . ?
C43 C42 C41 106.8(10) . . ?
C45 C42 Rh2 129.5(7) . . ?
C45 C42 C41 132.9(11) . . ?
C45 C42 C43 120.2(10) . . ?
Rh2 C41 H41 118.0 . . ?
C42 C41 Rh2 77.9(6) . . ?
C42 C41 H41 125.6 . . ?
C40 C41 Rh2 70.4(6) . . ?
C40 C41 C42 108.8(10) . . ?
C40 C41 H41 125.6 . . ?
Rh2 C40 H40 121.3 . . ?
C41 C40 Rh2 72.6(6) . . ?
C41 C40 H40 125.9 . . ?
C44 C40 Rh2 71.9(6) . . ?
C44 C40 C41 108.2(10) . . ?
C44 C40 H40 125.9 . . ?
Rh2 C44 H44 116.3 . . ?
C40 C44 Rh2 71.4(6) . . ?
C40 C44 H44 125.4 . . ?
C40 C44 C43 109.3(10) . . ?
C43 C44 Rh2 78.8(5) . . ?
C43 C44 H44 125.4 . . ?
C42 C43 Rh2 72.4(5) . . ?
C42 C43 C44 106.6(9) . . ?
C44 C43 Rh2 64.8(5) . . ?
C48 C43 Rh2 127.6(7) . . ?
C48 C43 C42 119.0(10) . . ?
C48 C43 C44 134.3(10) . . ?
C43 C48 H48 120.1 . . ?
C47 C48 C43 119.7(10) . . ?
C47 C48 H48 120.1 . . ?
C48 C47 H47 119.6 . . ?
C48 C47 C46 120.7(11) . . ?
C46 C47 H47 119.6 . . ?
C47 C46 H46 119.2 . . ?
C45 C46 C47 121.6(12) . . ?
C45 C46 H46 119.2 . . ?
C42 C45 H45 120.7 . . ?
C46 C45 C42 118.7(11) . . ?
C46 C45 H45 120.7 . . ?
P4 C49 H49A 109.5 . . ?
P4 C49 H49B 109.5 . . ?
P4 C49 H49C 109.5 . . ?
H49A C49 H49B 109.5 . . ?
H49A C49 H49C 109.5 . . ?
H49B C49 H49C 109.5 . . ?
P4 C50 H50A 109.5 . . ?
P4 C50 H50B 109.5 . . ?
P4 C50 H50C 109.5 . . ?
H50A C50 H50B 109.5 . . ?
H50A C50 H50C 109.5 . . ?
H50B C50 H50C 109.5 . . ?
P4 C51 H51A 109.5 . . ?
P4 C51 H51B 109.5 . . ?
P4 C51 H51C 109.5 . . ?
H51A C51 H51B 109.5 . . ?
H51A C51 H51C 109.5 . . ?
H51B C51 H51C 109.5 . . ?
P5 C52 H52A 109.5 . . ?
P5 C52 H52B 109.5 . . ?
P5 C52 H52C 109.5 . . ?
H52A C52 H52B 109.5 . . ?
H52A C52 H52C 109.5 . . ?
H52B C52 H52C 109.5 . . ?
P5 C53 H53A 109.5 . . ?
P5 C53 H53B 109.5 . . ?
P5 C53 H53C 109.5 . . ?
H53A C53 H53B 109.5 . . ?
H53A C53 H53C 109.5 . . ?
H53B C53 H53C 109.5 . . ?
P6 C55 H55A 109.5 . . ?
P6 C55 H55B 109.5 . . ?
P6 C55 H55C 109.5 . . ?
H55A C55 H55B 109.5 . . ?
H55A C55 H55C 109.5 . . ?
H55B C55 H55C 109.5 . . ?
C58 C57 P6 117.9(7) . . ?
C58 C57 C62 118.1(9) . . ?
C62 C57 P6 123.9(7) . . ?
C57 C58 C64 123.6(9) . . ?
C59 C58 C57 121.0(9) . . ?
C59 C58 C64 115.4(9) . . ?
C58 C59 H59 119.9 . . ?
C60 C59 C58 120.2(10) . . ?
C60 C59 H59 119.9 . . ?
C59 C60 H60 120.3 . . ?
C61 C60 C59 119.4(10) . . ?
C61 C60 H60 120.3 . . ?
C60 C61 H61 119.3 . . ?
C60 C61 C62 121.5(10) . . ?
C62 C61 H61 119.2 . . ?
C57 C62 C61 119.3(9) . . ?
C57 C62 C71 124.2(9) . . ?
C61 C62 C71 116.5(9) . . ?
C72 C71 C62 118.3(10) . . ?
C72 C71 C76 120.9(10) . . ?
C76 C71 C62 120.7(10) . . ?
C71 C72 C77 122.1(10) . . ?
C73 C72 C71 119.8(12) . . ?
C73 C72 C77 118.1(12) . . ?
C72 C73 H73 120.4 . . ?
C74 C73 C72 119.1(14) . . ?
C74 C73 H73 120.4 . . ?
C73 C74 H74 119.5 . . ?
C75 C74 C73 121.1(14) . . ?
C75 C74 H74 119.5 . . ?
C74 C75 H75 119.3 . . ?
C74 C75 C76 121.4(14) . . ?
C76 C75 H75 119.3 . . ?
C71 C76 C78 122.4(10) . . ?
C75 C76 C71 117.6(12) . . ?
C75 C76 C78 120.0(12) . . ?
C72 C77 H77A 109.5 . . ?
C72 C77 H77B 109.5 . . ?
C72 C77 H77C 109.5 . . ?
H77A C77 H77B 109.5 . . ?
H77A C77 H77C 109.5 . . ?
H77B C77 H77C 109.5 . . ?
C76 C78 H78A 109.5 . . ?
C76 C78 H78B 109.5 . . ?
C76 C78 H78C 109.5 . . ?
H78A C78 H78B 109.5 . . ?
H78A C78 H78C 109.5 . . ?
H78B C78 H78C 109.5 . . ?
O1 S1 N1 116.0(5) . . ?
O1 S1 C79 103.7(6) . . ?
O2 S1 O1 118.5(6) . . ?
O2 S1 N1 109.0(6) . . ?
O2 S1 C79 104.2(6) . . ?
N1 S1 C79 103.3(5) . . ?
O3 S2 O4 119.1(5) . . ?
O3 S2 N1 116.6(4) . . ?
O3 S2 C80 104.3(5) . . ?
O4 S2 N1 108.1(5) . . ?
O4 S2 C80 102.9(5) . . ?
N1 S2 C80 103.7(5) . . ?
S2 N1 S1 124.0(5) . . ?
F1 C79 S1 113.3(9) . . ?
F1 C79 F2 107.0(12) . . ?
F1 C79 F3 107.2(12) . . ?
F2 C79 S1 111.0(9) . . ?
F3 C79 S1 112.0(10) . . ?
F3 C79 F2 106.0(10) . . ?
F4 C80 S2 111.5(8) . . ?
F4 C80 F6 107.7(10) . . ?
F5 C80 S2 110.3(8) . . ?
F5 C80 F4 108.2(9) . . ?
F5 C80 F6 107.3(10) . . ?
F6 C80 S2 111.7(8) . . ?
O5 S3 C81 103.1(9) . . ?
O5 S3 N2 96.4(10) . . ?
O6 S3 O5 116.7(10) . . ?
O6 S3 C81 104.0(9) . . ?
O6 S3 N2 131.2(9) . . ?
C81 S3 N2 101.9(7) . . ?
F7 C81 S3 112.2(11) . . ?
F8 C81 S3 111.9(11) . . ?
F8 C81 F7 105.1(15) . . ?
F8 C81 F9 109.2(13) . . ?
F9 C81 S3 110.4(11) . . ?
F9 C81 F7 107.8(13) . . ?
O7 S4 N2 112.8(16) . . ?
O7 S4 C82 104.6(9) . . ?
O8 S4 O7 115.4(12) . . ?
O8 S4 N2 113.5(14) . . ?
O8 S4 C82 107.5(7) . . ?
N2 S4 C82 101.5(8) . . ?
S4 N2 S3 113.9(18) . . ?
F10 C82 S4 113.0(12) . . ?
F10 C82 F11 109.0(15) . . ?
F10 C82 F12 107.5(15) . . ?
F11 C82 S4 108.9(11) . . ?
F11 C82 F12 104.3(16) . . ?
F12 C82 S4 113.7(10) . . ?
F10A C82 S4 112.7(17) . . ?
F10A C82 F12A 105(3) . . ?
F11A C82 S4 111(2) . . ?
F11A C82 F10A 108(3) . . ?
F11A C82 F12A 109(3) . . ?
F12A C82 S4 110.3(18) . . ?
C64 C54 C65 120.7(9) . . ?
C70 C54 C64 119.7(10) . . ?
C70 C54 C65 119.5(10) . . ?
C54 C64 C58 117.8(9) . . ?
C67 C64 C58 121.7(9) . . ?
C67 C64 C54 120.2(10) . . ?
C64 C67 C68 118.2(11) . . ?
C64 C67 C66 122.0(10) . . ?
C68 C67 C66 119.7(10) . . ?
C67 C68 H68 119.7 . . ?
C69 C68 C67 120.6(12) . . ?
C69 C68 H68 119.7 . . ?
C54 C65 H65A 109.5 . . ?
C54 C65 H65B 109.5 . . ?
C54 C65 H65C 109.5 . . ?
H65A C65 H65B 109.5 . . ?
H65A C65 H65C 109.5 . . ?
H65B C65 H65C 109.5 . . ?
C67 C66 H66A 109.5 . . ?
C67 C66 H66B 109.5 . . ?
C67 C66 H66C 109.5 . . ?
H66A C66 H66B 109.5 . . ?
H66A C66 H66C 109.5 . . ?
H66B C66 H66C 109.5 . . ?
C54 C70 H70 120.7 . . ?
C69 C70 C54 118.6(11) . . ?
C69 C70 H70 120.7 . . ?
C68 C69 C70 122.3(12) . . ?
C68 C69 H69 118.8 . . ?
C70 C69 H69 118.8 . . ?
P1 C63 H63A 109.5 . . ?
P1 C63 H63B 109.5 . . ?
P1 C63 H63C 109.5 . . ?
H63A C63 H63B 109.5 . . ?
H63A C63 H63C 109.5 . . ?
H63B C63 H63C 109.5 . . ?
P5 C15 H15A 109.5 . . ?
P5 C15 H15B 109.5 . . ?
P5 C15 H15C 109.5 . . ?
H15A C15 H15B 109.5 . . ?
H15A C15 H15C 109.5 . . ?
H15B C15 H15C 109.5 . . ?
P2 C10 H10A 109.5 . . ?
P2 C10 H10B 109.5 . . ?
P2 C10 H10C 109.5 . . ?
H10A C10 H10B 109.5 . . ?
H10A C10 H10C 109.5 . . ?
H10B C10 H10C 109.5 . . ?
P6 C56 H56A 109.5 . . ?
P6 C56 H56B 109.5 . . ?
P6 C56 H56C 109.5 . . ?
H56A C56 H56B 109.5 . . ?
H56A C56 H56C 109.5 . . ?
H56B C56 H56C 109.5 . . ?

loop_
_geom_bond_atom_site_label_1
_geom_bond_atom_site_label_2
_geom_bond_distance
_geom_bond_site_symmetry_2
_geom_bond_publ_flag
Au1 Rh1 2.5541(8) . ?
Au1 P3 2.250(3) . ?
Rh1 P1 2.258(3) . ?
Rh1 P2 2.248(2) . ?
Rh1 C5 2.411(9) . ?
Rh1 C1 2.237(9) . ?
Rh1 C2 2.218(10) . ?
Rh1 C3 2.226(9) . ?
Rh1 C4 2.415(9) . ?
P1 C11 1.809(10) . ?
P1 C12 1.823(10) . ?
P1 C63 1.827(10) . ?
P2 C13 1.803(10) . ?
P2 C14 1.818(9) . ?
P2 C10 1.824(10) . ?
P3 C16 1.823(9) . ?
P3 C17 1.827(9) . ?
P3 C18 1.841(9) . ?
C5 C1 1.436(13) . ?
C5 C4 1.442(12) . ?
C5 C9 1.404(13) . ?
C1 H1 0.9500 . ?
C1 C2 1.430(14) . ?
C2 H2 0.9500 . ?
C2 C3 1.404(14) . ?
C3 H3 0.9500 . ?
C3 C4 1.433(13) . ?
C4 C6 1.403(13) . ?
C6 H6 0.9500 . ?
C6 C7 1.372(15) . ?
C7 H7 0.9500 . ?
C7 C8 1.417(15) . ?
C8 H8 0.9500 . ?
C8 C9 1.364(14) . ?
C9 H9 0.9500 . ?
C11 H11A 0.9800 . ?
C11 H11B 0.9800 . ?
C11 H11C 0.9800 . ?
C12 H12A 0.9800 . ?
C12 H12B 0.9800 . ?
C12 H12C 0.9800 . ?
C13 H13A 0.9800 . ?
C13 H13B 0.9800 . ?
C13 H13C 0.9800 . ?
C14 H14A 0.9800 . ?
C14 H14B 0.9800 . ?
C14 H14C 0.9800 . ?
C16 H16A 0.9800 . ?
C16 H16B 0.9800 . ?
C16 H16C 0.9800 . ?
C17 H17A 0.9800 . ?
C17 H17B 0.9800 . ?
C17 H17C 0.9800 . ?
C18 C19 1.429(12) . ?
C18 C23 1.406(13) . ?
C19 C20 1.391(13) . ?
C19 C24 1.461(13) . ?
C20 H20 0.9500 . ?
C20 C21 1.372(14) . ?
C21 H21 0.9500 . ?
C21 C22 1.377(14) . ?
C22 H22 0.9500 . ?
C22 C23 1.378(13) . ?
C23 C32 1.502(13) . ?
C24 C25 1.392(14) . ?
C24 C29 1.417(15) . ?
C25 C26 1.381(17) . ?
C25 C30 1.529(16) . ?
C26 H26 0.9500 . ?
C26 C27 1.38(2) . ?
C27 H27 0.9500 . ?
C27 C28 1.369(19) . ?
C28 H28 0.9500 . ?
C28 C29 1.375(16) . ?
C29 C31 1.516(16) . ?
C30 H30A 0.9800 . ?
C30 H30B 0.9800 . ?
C30 H30C 0.9800 . ?
C31 H31A 0.9800 . ?
C31 H31B 0.9800 . ?
C31 H31C 0.9800 . ?
C32 C33 1.407(14) . ?
C32 C37 1.418(14) . ?
C33 C34 1.401(15) . ?
C33 C38 1.503(15) . ?
C34 H34 0.9500 . ?
C34 C35 1.373(16) . ?
C35 H35 0.9500 . ?
C35 C36 1.359(15) . ?
C36 H36 0.9500 . ?
C36 C37 1.387(13) . ?
C37 C39 1.508(14) . ?
C38 H38A 0.9800 . ?
C38 H38B 0.9800 . ?
C38 H38C 0.9800 . ?
C39 H39A 0.9800 . ?
C39 H39B 0.9800 . ?
C39 H39C 0.9800 . ?
Au2 Rh2 2.5494(8) . ?
Au2 P6 2.253(3) . ?
Rh2 P4 2.255(3) . ?
Rh2 P5 2.242(3) . ?
Rh2 C42 2.398(10) . ?
Rh2 C41 2.238(10) . ?
Rh2 C40 2.209(10) . ?
Rh2 C44 2.216(9) . ?
Rh2 C43 2.403(9) . ?
P4 C49 1.806(10) . ?
P4 C50 1.810(10) . ?
P4 C51 1.823(11) . ?
P5 C52 1.822(10) . ?
P5 C53 1.808(11) . ?
P5 C15 1.834(11) . ?
P6 C55 1.800(10) . ?
P6 C57 1.845(9) . ?
P6 C56 1.817(10) . ?
C42 C41 1.450(15) . ?
C42 C43 1.436(14) . ?
C42 C45 1.404(15) . ?
C41 H41 0.9500 . ?
C41 C40 1.411(16) . ?
C40 H40 0.9500 . ?
C40 C44 1.391(14) . ?
C44 H44 0.9500 . ?
C44 C43 1.453(14) . ?
C43 C48 1.388(14) . ?
C48 H48 0.9500 . ?
C48 C47 1.377(15) . ?
C47 H47 0.9500 . ?
C47 C46 1.399(16) . ?
C46 H46 0.9500 . ?
C46 C45 1.362(16) . ?
C45 H45 0.9500 . ?
C49 H49A 0.9800 . ?
C49 H49B 0.9800 . ?
C49 H49C 0.9800 . ?
C50 H50A 0.9800 . ?
C50 H50B 0.9800 . ?
C50 H50C 0.9800 . ?
C51 H51A 0.9800 . ?
C51 H51B 0.9800 . ?
C51 H51C 0.9800 . ?
C52 H52A 0.9800 . ?
C52 H52B 0.9800 . ?
C52 H52C 0.9800 . ?
C53 H53A 0.9800 . ?
C53 H53B 0.9800 . ?
C53 H53C 0.9800 . ?
C55 H55A 0.9800 . ?
C55 H55B 0.9800 . ?
C55 H55C 0.9800 . ?
C57 C58 1.392(13) . ?
C57 C62 1.396(13) . ?
C58 C59 1.390(13) . ?
C58 C64 1.519(13) . ?
C59 H59 0.9500 . ?
C59 C60 1.374(14) . ?
C60 H60 0.9500 . ?
C60 C61 1.361(14) . ?
C61 H61 0.9500 . ?
C61 C62 1.402(14) . ?
C62 C71 1.520(14) . ?
C71 C72 1.386(15) . ?
C71 C76 1.390(15) . ?
C72 C73 1.376(17) . ?
C72 C77 1.515(16) . ?
C73 H73 0.9500 . ?
C73 C74 1.36(2) . ?
C74 H74 0.9500 . ?
C74 C75 1.36(2) . ?
C75 H75 0.9500 . ?
C75 C76 1.374(16) . ?
C76 C78 1.506(16) . ?
C77 H77A 0.9800 . ?
C77 H77B 0.9800 . ?
C77 H77C 0.9800 . ?
C78 H78A 0.9800 . ?
C78 H78B 0.9800 . ?
C78 H78C 0.9800 . ?
S1 O1 1.421(9) . ?
S1 O2 1.410(9) . ?
S1 N1 1.587(9) . ?
S1 C79 1.809(13) . ?
S2 O3 1.415(7) . ?
S2 O4 1.420(8) . ?
S2 N1 1.569(8) . ?
S2 C80 1.827(12) . ?
F1 C79 1.289(14) . ?
F2 C79 1.319(14) . ?
F3 C79 1.306(13) . ?
F4 C80 1.322(13) . ?
F5 C80 1.316(13) . ?
F6 C80 1.324(13) . ?
S3 O5 1.426(15) . ?
S3 O6 1.359(15) . ?
S3 C81 1.805(14) . ?
S3 N2 1.85(3) . ?
F7 C81 1.287(16) . ?
F8 C81 1.261(16) . ?
F9 C81 1.278(14) . ?
S4 O7 1.431(17) . ?
S4 O8 1.294(11) . ?
S4 N2 1.443(17) . ?
S4 C82 1.802(14) . ?
F10 C82 1.259(17) . ?
F11 C82 1.316(18) . ?
F12 C82 1.319(18) . ?
C82 F10A 1.33(4) . ?
C82 F11A 1.16(4) . ?
C82 F12A 1.40(4) . ?
C54 C64 1.404(14) . ?
C54 C65 1.522(14) . ?
C54 C70 1.391(14) . ?
C64 C67 1.390(14) . ?
C67 C68 1.411(15) . ?
C67 C66 1.501(15) . ?
C68 H68 0.9500 . ?
C68 C69 1.336(17) . ?
C65 H65A 0.9800 . ?
C65 H65B 0.9800 . ?
C65 H65C 0.9800 . ?
C66 H66A 0.9800 . ?
C66 H66B 0.9800 . ?
C66 H66C 0.9800 . ?
C70 H70 0.9500 . ?
C70 C69 1.384(16) . ?
C69 H69 0.9500 . ?
C63 H63A 0.9800 . ?
C63 H63B 0.9800 . ?
C63 H63C 0.9800 . ?
C15 H15A 0.9800 . ?
C15 H15B 0.9800 . ?
C15 H15C 0.9800 . ?
C10 H10A 0.9800 . ?
C10 H10B 0.9800 . ?
C10 H10C 0.9800 . ?
C56 H56A 0.9800 . ?
C56 H56B 0.9800 . ?
C56 H56C 0.9800 . ?

loop_
_geom_torsion_atom_site_label_1
_geom_torsion_atom_site_label_2
_geom_torsion_atom_site_label_3
_geom_torsion_atom_site_label_4
_geom_torsion
_geom_torsion_site_symmetry_1
_geom_torsion_site_symmetry_2
_geom_torsion_site_symmetry_3
_geom_torsion_site_symmetry_4
_geom_torsion_publ_flag
Au1 P3 C18 C19 117.9(7) . . . . ?
Au1 P3 C18 C23 -64.6(8) . . . . ?
Rh1 C5 C1 C2 -65.5(6) . . . . ?
Rh1 C5 C4 C3 55.9(6) . . . . ?
Rh1 C5 C4 C6 -125.7(8) . . . . ?
Rh1 C5 C9 C8 91.9(11) . . . . ?
Rh1 C1 C2 C3 -62.7(7) . . . . ?
Rh1 C2 C3 C4 -71.5(6) . . . . ?
Rh1 C3 C4 C5 -60.6(6) . . . . ?
Rh1 C3 C4 C6 121.3(10) . . . . ?
Rh1 C4 C6 C7 -91.5(11) . . . . ?
P3 C18 C19 C20 171.6(7) . . . . ?
P3 C18 C19 C24 -13.6(13) . . . . ?
P3 C18 C23 C22 -172.3(7) . . . . ?
P3 C18 C23 C32 12.4(12) . . . . ?
C5 C1 C2 Rh1 71.2(6) . . . . ?
C5 C1 C2 C3 8.4(11) . . . . ?
C5 C4 C6 C7 -0.3(14) . . . . ?
C1 C5 C4 Rh1 -56.1(6) . . . . ?
C1 C5 C4 C3 -0.2(10) . . . . ?
C1 C5 C4 C6 178.2(8) . . . . ?
C1 C5 C9 C8 -177.3(10) . . . . ?
C1 C2 C3 Rh1 62.8(7) . . . . ?
C1 C2 C3 C4 -8.7(11) . . . . ?
C2 C3 C4 Rh1 66.0(6) . . . . ?
C2 C3 C4 C5 5.5(10) . . . . ?
C2 C3 C4 C6 -172.7(10) . . . . ?
C3 C4 C6 C7 177.6(10) . . . . ?
C4 C5 C1 Rh1 60.6(6) . . . . ?
C4 C5 C1 C2 -5.0(10) . . . . ?
C4 C5 C9 C8 1.1(14) . . . . ?
C4 C6 C7 C8 0.8(15) . . . . ?
C6 C7 C8 C9 -0.3(16) . . . . ?
C7 C8 C9 C5 -0.7(15) . . . . ?
C9 C5 C1 Rh1 -120.9(10) . . . . ?
C9 C5 C1 C2 173.6(10) . . . . ?
C9 C5 C4 Rh1 125.1(8) . . . . ?
C9 C5 C4 C3 -179.0(8) . . . . ?
C9 C5 C4 C6 -0.6(13) . . . . ?
C16 P3 C18 C19 -8.6(9) . . . . ?
C16 P3 C18 C23 168.9(7) . . . . ?
C17 P3 C18 C19 -115.6(8) . . . . ?
C17 P3 C18 C23 61.9(8) . . . . ?
C18 C19 C20 C21 2.7(14) . . . . ?
C18 C19 C24 C25 -74.2(13) . . . . ?
C18 C19 C24 C29 107.1(11) . . . . ?
C18 C23 C32 C33 -104.8(11) . . . . ?
C18 C23 C32 C37 78.3(12) . . . . ?
C19 C18 C23 C22 5.2(14) . . . . ?
C19 C18 C23 C32 -170.0(8) . . . . ?
C19 C20 C21 C22 1.4(16) . . . . ?
C19 C24 C25 C26 178.8(10) . . . . ?
C19 C24 C25 C30 1.9(15) . . . . ?
C19 C24 C29 C28 -179.0(10) . . . . ?
C19 C24 C29 C31 -2.3(16) . . . . ?
C20 C19 C24 C25 100.6(11) . . . . ?
C20 C19 C24 C29 -78.1(12) . . . . ?
C20 C21 C22 C23 -2.3(16) . . . . ?
C21 C22 C23 C18 -1.1(16) . . . . ?
C21 C22 C23 C32 174.4(10) . . . . ?
C22 C23 C32 C33 79.8(12) . . . . ?
C22 C23 C32 C37 -97.1(11) . . . . ?
C23 C18 C19 C20 -5.9(12) . . . . ?
C23 C18 C19 C24 169.0(9) . . . . ?
C23 C32 C33 C34 175.8(9) . . . . ?
C23 C32 C33 C38 -4.0(15) . . . . ?
C23 C32 C37 C36 -175.9(8) . . . . ?
C23 C32 C37 C39 6.7(13) . . . . ?
C24 C19 C20 C21 -172.5(10) . . . . ?
C24 C25 C26 C27 1.6(19) . . . . ?
C25 C24 C29 C28 2.3(16) . . . . ?
C25 C24 C29 C31 178.9(10) . . . . ?
C25 C26 C27 C28 -1(2) . . . . ?
C26 C27 C28 C29 0(2) . . . . ?
C27 C28 C29 C24 -1(2) . . . . ?
C27 C28 C29 C31 -177.9(13) . . . . ?
C29 C24 C25 C26 -2.5(16) . . . . ?
C29 C24 C25 C30 -179.3(10) . . . . ?
C30 C25 C26 C27 178.5(12) . . . . ?
C32 C33 C34 C35 2.8(16) . . . . ?
C33 C32 C37 C36 7.2(14) . . . . ?
C33 C32 C37 C39 -170.2(9) . . . . ?
C33 C34 C35 C36 2.1(17) . . . . ?
C34 C35 C36 C37 -2.3(17) . . . . ?
C35 C36 C37 C32 -2.3(15) . . . . ?
C35 C36 C37 C39 174.9(10) . . . . ?
C37 C32 C33 C34 -7.4(15) . . . . ?
C37 C32 C33 C38 172.8(10) . . . . ?
C38 C33 C34 C35 -177.4(11) . . . . ?
Au2 P6 C57 C58 67.3(8) . . . . ?
Au2 P6 C57 C62 -112.8(8) . . . . ?
Rh2 C42 C41 C40 64.2(7) . . . . ?
Rh2 C42 C43 C44 -55.8(6) . . . . ?
Rh2 C42 C43 C48 123.8(9) . . . . ?
Rh2 C42 C45 C46 -90.0(12) . . . . ?
Rh2 C41 C40 C44 63.6(7) . . . . ?
Rh2 C40 C44 C43 70.5(6) . . . . ?
Rh2 C44 C43 C42 60.7(7) . . . . ?
Rh2 C44 C43 C48 -118.8(11) . . . . ?
Rh2 C43 C48 C47 91.4(11) . . . . ?
P6 C57 C58 C59 173.4(8) . . . . ?
P6 C57 C58 C64 -9.2(13) . . . . ?
P6 C57 C62 C61 -171.9(7) . . . . ?
P6 C57 C62 C71 11.3(14) . . . . ?
C42 C41 C40 Rh2 -69.1(7) . . . . ?
C42 C41 C40 C44 -5.5(11) . . . . ?
C42 C43 C48 C47 2.0(14) . . . . ?
C41 C42 C43 Rh2 57.3(6) . . . . ?
C41 C42 C43 C44 1.5(10) . . . . ?
C41 C42 C43 C48 -178.9(8) . . . . ?
C41 C42 C45 C46 177.5(10) . . . . ?
C41 C40 C44 Rh2 -64.0(7) . . . . ?
C41 C40 C44 C43 6.5(11) . . . . ?
C40 C44 C43 Rh2 -65.6(7) . . . . ?
C40 C44 C43 C42 -4.9(10) . . . . ?
C40 C44 C43 C48 175.6(10) . . . . ?
C44 C43 C48 C47 -178.6(10) . . . . ?
C43 C42 C41 Rh2 -61.8(7) . . . . ?
C43 C42 C41 C40 2.4(11) . . . . ?
C43 C42 C45 C46 2.1(15) . . . . ?
C43 C48 C47 C46 -1.1(15) . . . . ?
C48 C47 C46 C45 0.8(17) . . . . ?
C47 C46 C45 C42 -1.2(16) . . . . ?
C45 C42 C41 Rh2 122.4(11) . . . . ?
C45 C42 C41 C40 -173.5(10) . . . . ?
C45 C42 C43 Rh2 -126.2(9) . . . . ?
C45 C42 C43 C44 178.0(9) . . . . ?
C45 C42 C43 C48 -2.4(14) . . . . ?
C55 P6 C57 C58 -166.8(8) . . . . ?
C55 P6 C57 C62 13.1(10) . . . . ?
C57 C58 C59 C60 1.1(16) . . . . ?
C57 C58 C64 C54 -80.3(12) . . . . ?
C57 C58 C64 C67 104.6(12) . . . . ?
C57 C62 C71 C72 74.5(13) . . . . ?
C57 C62 C71 C76 -106.2(13) . . . . ?
C58 C57 C62 C61 8.1(14) . . . . ?
C58 C57 C62 C71 -168.8(9) . . . . ?
C58 C59 C60 C61 2.8(17) . . . . ?
C58 C64 C67 C68 180.0(9) . . . . ?
C58 C64 C67 C66 2.2(15) . . . . ?
C59 C58 C64 C54 97.2(11) . . . . ?
C59 C58 C64 C67 -77.9(12) . . . . ?
C59 C60 C61 C62 -1.2(17) . . . . ?
C60 C61 C62 C57 -4.4(16) . . . . ?
C60 C61 C62 C71 172.8(10) . . . . ?
C61 C62 C71 C72 -102.4(12) . . . . ?
C61 C62 C71 C76 76.8(13) . . . . ?
C62 C57 C58 C59 -6.5(15) . . . . ?
C62 C57 C58 C64 170.8(9) . . . . ?
C62 C71 C72 C73 -177.7(11) . . . . ?
C62 C71 C72 C77 1.1(16) . . . . ?
C62 C71 C76 C75 178.5(11) . . . . ?
C62 C71 C76 C78 -0.6(17) . . . . ?
C71 C72 C73 C74 -1(2) . . . . ?
C72 C71 C76 C75 -2.3(18) . . . . ?
C72 C71 C76 C78 178.6(11) . . . . ?
C72 C73 C74 C75 -2(2) . . . . ?
C73 C74 C75 C76 3(3) . . . . ?
C74 C75 C76 C71 -1(2) . . . . ?
C74 C75 C76 C78 178.4(14) . . . . ?
C76 C71 C72 C73 3.0(17) . . . . ?
C76 C71 C72 C77 -178.1(11) . . . . ?
C77 C72 C73 C74 -179.6(13) . . . . ?
O1 S1 N1 S2 24.5(9) . . . . ?
O1 S1 C79 F1 -66.4(11) . . . . ?
O1 S1 C79 F2 173.2(9) . . . . ?
O1 S1 C79 F3 54.9(11) . . . . ?
O2 S1 N1 S2 161.3(6) . . . . ?
O2 S1 C79 F1 168.9(10) . . . . ?
O2 S1 C79 F2 48.5(11) . . . . ?
O2 S1 C79 F3 -69.8(11) . . . . ?
O3 S2 N1 S1 20.1(8) . . . . ?
O3 S2 C80 F4 -178.4(8) . . . . ?
O3 S2 C80 F5 61.4(10) . . . . ?
O3 S2 C80 F6 -57.8(9) . . . . ?
O4 S2 N1 S1 157.5(6) . . . . ?
O4 S2 C80 F4 56.6(10) . . . . ?
O4 S2 C80 F5 -63.5(10) . . . . ?
O4 S2 C80 F6 177.2(8) . . . . ?
N1 S1 C79 F1 55.0(11) . . . . ?
N1 S1 C79 F2 -65.4(10) . . . . ?
N1 S1 C79 F3 176.3(9) . . . . ?
N1 S2 C80 F4 -55.9(10) . . . . ?
N1 S2 C80 F5 -176.0(8) . . . . ?
N1 S2 C80 F6 64.7(9) . . . . ?
C79 S1 N1 S2 -88.3(7) . . . . ?
C80 S2 N1 S1 -93.8(7) . . . . ?
O5 S3 C81 F7 -178.6(13) . . . . ?
O5 S3 C81 F8 63.5(15) . . . . ?
O5 S3 C81 F9 -58.3(14) . . . . ?
O5 S3 N2 S4 158.5(11) . . . . ?
O6 S3 C81 F7 -56.4(14) . . . . ?
O6 S3 C81 F8 -174.3(13) . . . . ?
O6 S3 C81 F9 63.9(13) . . . . ?
O6 S3 N2 S4 24.2(17) . . . . ?
C81 S3 N2 S4 -96.7(11) . . . . ?
O7 S4 N2 S3 7.4(13) . . . . ?
O7 S4 C82 F10 -171.2(18) . . . . ?
O7 S4 C82 F11 67.5(18) . . . . ?
O7 S4 C82 F12 -48.2(19) . . . . ?
O7 S4 C82 F10A 137(2) . . . . ?
O7 S4 C82 F11A 15(4) . . . . ?
O7 S4 C82 F12A -106(3) . . . . ?
O8 S4 N2 S3 141.0(10) . . . . ?
O8 S4 C82 F10 65.6(17) . . . . ?
O8 S4 C82 F11 -55.6(18) . . . . ?
O8 S4 C82 F12 -171.4(17) . . . . ?
O8 S4 C82 F10A 13(2) . . . . ?
O8 S4 C82 F11A -108(3) . . . . ?
O8 S4 C82 F12A 131(3) . . . . ?
N2 S3 C81 F7 81.8(14) . . . . ?
N2 S3 C81 F8 -36.1(15) . . . . ?
N2 S3 C81 F9 -157.9(12) . . . . ?
N2 S4 C82 F10 -54(2) . . . . ?
N2 S4 C82 F11 -175.0(19) . . . . ?
N2 S4 C82 F12 69(2) . . . . ?
N2 S4 C82 F10A -106(3) . . . . ?
N2 S4 C82 F11A 133(4) . . . . ?
N2 S4 C82 F12A 12(3) . . . . ?
C82 S4 N2 S3 -104.0(10) . . . . ?
C54 C64 C67 C68 5.0(15) . . . . ?
C54 C64 C67 C66 -172.7(10) . . . . ?
C54 C70 C69 C68 3.8(17) . . . . ?
C64 C58 C59 C60 -176.5(10) . . . . ?
C64 C54 C70 C69 1.4(14) . . . . ?
C64 C67 C68 C69 0.0(17) . . . . ?
C67 C68 C69 C70 -4.5(18) . . . . ?
C65 C54 C64 C58 -5.9(13) . . . . ?
C65 C54 C64 C67 169.3(9) . . . . ?
C65 C54 C70 C69 -173.7(9) . . . . ?
C66 C67 C68 C69 177.8(11) . . . . ?
C70 C54 C64 C58 179.2(8) . . . . ?
C70 C54 C64 C67 -5.7(14) . . . . ?
C56 P6 C57 C58 -60.6(9) . . . . ?
C56 P6 C57 C62 119.3(9) . . . . ?
